data_4338929
loop_
_publ_author_name
'Hirel, Catherine'
'Li, Licun'
'Brough, Peter'
'Vostrikova, Kira'
'P\'ecaut, Jacques'
'Mehdaoui, Boubker'
'Bernard, Maxime'
'Turek, Philippe'
'Rey, Paul'

_publ_section_title
;
 New spin-transition-like copper(II)-nitroxide species.
;
_journal_issue 18
_journal_name_full 'Inorganic chemistry'
_journal_page_first 7545
_journal_page_last 7552
_journal_paper_doi 10.1021/ic700851x
_journal_volume 46
_journal_year 2007
_chemical_formula_sum 'C34 H24 Cu2 F24 N3 O10'
_chemical_formula_weight 1217.64
_chemical_name_systematic
;
 ?
;
_space_group_IT_number 14
_symmetry_cell_setting monoclinic
_symmetry_space_group_name_Hall '-P 2ybc'
_symmetry_space_group_name_H-M 'P 1 21/c 1'
_atom_sites_solution_hydrogens geom
_atom_sites_solution_primary direct
_atom_sites_solution_secondary difmap
_audit_creation_method SHELXL-97
_cell_angle_alpha 90.00
_cell_angle_beta 102.694(3)
_cell_angle_gamma 90.00
_cell_formula_units_Z 4
_cell_length_a 12.1128(12)
_cell_length_b 24.104(3)
_cell_length_c 16.304(2)
_cell_measurement_temperature 298(2)
_cell_volume 4643.9(9)
_computing_cell_refinement 'Bruker SMART'
_computing_data_collection 'Bruker SMART'
_computing_data_reduction 'Bruker SHELXTL'
_computing_molecular_graphics 'Bruker SHELXTL'
_computing_publication_material 'Bruker SHELXTL'
_computing_structure_refinement 'SHELXL-97 (Sheldrick, 1997)'
_computing_structure_solution 'SHELXS-97 (Sheldrick, 1990)'
_diffrn_ambient_temperature 298(2)
_diffrn_measured_fraction_theta_full 0.737
_diffrn_measured_fraction_theta_max 0.737
_diffrn_measurement_device_type 'CCD area detector'
_diffrn_measurement_method 'phi and omega scans'
_diffrn_radiation_monochromator graphite
_diffrn_radiation_source 'fine-focus sealed tube'
_diffrn_radiation_type MoK\a
_diffrn_radiation_wavelength 0.71073
_diffrn_reflns_av_R_equivalents 0.0431
_diffrn_reflns_av_sigmaI/netI 0.1130
_diffrn_reflns_limit_h_max 12
_diffrn_reflns_limit_h_min -13
_diffrn_reflns_limit_k_max 31
_diffrn_reflns_limit_k_min -32
_diffrn_reflns_limit_l_max 21
_diffrn_reflns_limit_l_min -5
_diffrn_reflns_number 15174
_diffrn_reflns_theta_full 28.87
_diffrn_reflns_theta_max 28.87
_diffrn_reflns_theta_min 1.69
_exptl_absorpt_coefficient_mu 1.067
_exptl_absorpt_correction_T_max 0.958
_exptl_absorpt_correction_T_min 0.903
_exptl_absorpt_correction_type multi-scan
_exptl_crystal_density_diffrn 1.742
_exptl_crystal_density_method 'not measured'
_exptl_crystal_F_000 2412
_exptl_crystal_size_max 0.5
_exptl_crystal_size_mid 0.08
_exptl_crystal_size_min 0.04
_refine_diff_density_max 0.659
_refine_diff_density_min -0.490
_refine_diff_density_rms 0.081
_refine_ls_extinction_method none
_refine_ls_goodness_of_fit_ref 0.914
_refine_ls_hydrogen_treatment constr
_refine_ls_matrix_type full
_refine_ls_number_parameters 658
_refine_ls_number_reflns 9008
_refine_ls_number_restraints 0
_refine_ls_restrained_S_all 0.914
_refine_ls_R_factor_all 0.1580
_refine_ls_R_factor_gt 0.0627
_refine_ls_shift/su_max 0.009
_refine_ls_shift/su_mean 0.000
_refine_ls_structure_factor_coef Fsqd
_refine_ls_weighting_details 'calc w=1/[\s^2^(Fo^2^)+(0.0984P)^2^+0.0000P] where P=(Fo^2^+2Fc^2^)/3'
_refine_ls_weighting_scheme calc
_refine_ls_wR_factor_gt 0.1583
_refine_ls_wR_factor_ref 0.1877
_reflns_number_gt 3805
_reflns_number_total 9008
_reflns_threshold_expression >2sigma(I)
_cod_data_source_file ic700851x-file001.cif
_cod_data_source_block 9rac.cif
_cod_depositor_comments
;
The following automatic conversions were performed:

'_symmetry_cell_setting' value 'Monoclinic' changed to 'monoclinic'
according to
/usr/data/users/saulius/automatic-downloads/retrospective/ACS/lib/dictionaries/cif_core.dic
dictionary named 'cif_core.dic' version 2.4.2 from 2011-04-26.

Automatic conversion script
Id: cif_fix_values 2281 2013-09-26 08:29:07Z andrius 
;
_cod_original_cell_volume 4643.8(9)
_cod_original_sg_symbol_H-M P2(1)/c
_cod_database_code 4338929

loop_
_symmetry_equiv_pos_as_xyz
'x, y, z'
'-x, y+1/2, -z+1/2'
'-x, -y, -z'
'x, -y-1/2, z-1/2'

loop_
_atom_site_label
_atom_site_type_symbol
_atom_site_fract_x
_atom_site_fract_y
_atom_site_fract_z
_atom_site_U_iso_or_equiv
_atom_site_adp_type
_atom_site_occupancy
_atom_site_symmetry_multiplicity
_atom_site_calc_flag
_atom_site_refinement_flags
Cu1 Cu 0.10372(6) 0.03900(3) 0.69265(4) 0.0497(2) Uani 1 1 d .
Cu2 Cu 0.44668(6) 0.15705(3) 0.42903(4) 0.0507(3) Uani 1 1 d .
F1 F 0.2527(6) -0.0660(3) 0.9138(5) 0.234(5) Uani 1 1 d .
F2 F 0.3679(6) -0.0114(2) 0.9825(3) 0.162(3) Uani 1 1 d .
F3 F 0.3980(8) -0.0525(3) 0.8850(5) 0.216(4) Uani 1 1 d .
F4 F 0.3185(5) 0.17645(19) 0.9362(3) 0.1270(19) Uani 1 1 d .
F5 F 0.3536(6) 0.1992(2) 0.8195(4) 0.151(2) Uani 1 1 d .
F6 F 0.1877(6) 0.2062(2) 0.8404(4) 0.160(3) Uani 1 1 d .
F11 F -0.2489(5) 0.1453(3) 0.5495(4) 0.179(3) Uani 1 1 d .
F12 F -0.1157(5) 0.1996(2) 0.5630(4) 0.149(2) Uani 1 1 d .
F13 F -0.1233(5) 0.1335(3) 0.4868(3) 0.155(3) Uani 1 1 d .
F14 F -0.0011(7) 0.1133(5) 0.9161(5) 0.240(6) Uani 1 1 d .
F15 F -0.1354(11) 0.0686(4) 0.8859(6) 0.295(8) Uani 1 1 d .
F16 F -0.1368(8) 0.1492(4) 0.8635(4) 0.219(4) Uani 1 1 d .
F21 F 0.6213(8) 0.3493(3) 0.4485(5) 0.214(4) Uani 1 1 d .
F22 F 0.7117(6) 0.3058(3) 0.5513(5) 0.200(4) Uani 1 1 d .
F23 F 0.5492(5) 0.3259(2) 0.5432(4) 0.151(2) Uani 1 1 d .
F24 F 0.6220(8) 0.1604(6) 0.2165(5) 0.254(6) Uani 1 1 d .
F25 F 0.7448(8) 0.2166(3) 0.2647(5) 0.235(5) Uani 1 1 d .
F26 F 0.7493(8) 0.1350(3) 0.3000(6) 0.205(4) Uani 1 1 d .
F31 F 0.6018(7) 0.1437(4) 0.7357(4) 0.192(3) Uani 1 1 d .
F32 F 0.6143(5) 0.0670(3) 0.6867(3) 0.158(3) Uani 1 1 d .
F33 F 0.4801(5) 0.0852(3) 0.7433(4) 0.180(3) Uani 1 1 d .
F34 F 0.1109(5) 0.1826(4) 0.5185(6) 0.226(5) Uani 1 1 d .
F35 F 0.1880(6) 0.2538(3) 0.5238(5) 0.205(4) Uani 1 1 d .
F36 F 0.1838(6) 0.2108(3) 0.6268(4) 0.168(3) Uani 1 1 d .
O1 O 0.3799(4) 0.08992(15) 0.3715(2) 0.0500(10) Uani 1 1 d .
O2 O 0.0043(4) 0.05016(16) 0.3568(2) 0.0574(11) Uani 1 1 d .
O3 O 0.2098(3) -0.00175(15) 0.7788(2) 0.0552(11) Uani 1 1 d .
O4 O 0.1982(4) 0.11574(16) 0.7446(3) 0.0653(12) Uani 1 1 d .
O5 O -0.0108(3) 0.07961(17) 0.6120(2) 0.0581(11) Uani 1 1 d .
O6 O 0.0149(4) 0.05170(19) 0.7794(3) 0.0689(13) Uani 1 1 d .
O7 O 0.5117(4) 0.22632(18) 0.4795(3) 0.0656(12) Uani 1 1 d .
O8 O 0.5564(4) 0.15165(17) 0.3614(3) 0.0632(12) Uani 1 1 d .
O9 O 0.5101(4) 0.11191(18) 0.5478(3) 0.0645(12) Uani 1 1 d .
O10 O 0.3106(3) 0.17352(16) 0.4663(3) 0.0571(11) Uani 1 1 d .
N1 N 0.2724(5) 0.08634(17) 0.3432(3) 0.0448(13) Uani 1 1 d .
N2 N 0.0936(5) 0.07016(18) 0.3387(3) 0.0489(13) Uani 1 1 d .
N3 N 0.1904(4) 0.02128(17) 0.6022(3) 0.0412(12) Uani 1 1 d .
C1 C 0.1983(6) 0.0633(2) 0.3845(3) 0.0403(14) Uani 1 1 d .
C2 C 0.2124(6) 0.1039(2) 0.2548(4) 0.0552(17) Uani 1 1 d .
C3 C 0.0901(6) 0.1090(3) 0.2643(4) 0.0568(17) Uani 1 1 d .
C4 C 0.2672(6) 0.1581(3) 0.2338(5) 0.086(2) Uani 1 1 d .
H4A H 0.3437 0.1509 0.2294 0.129 Uiso 1 1 calc R
H4B H 0.2673 0.1848 0.2775 0.129 Uiso 1 1 calc R
H4C H 0.2250 0.1725 0.1813 0.129 Uiso 1 1 calc R
C5 C 0.2313(7) 0.0571(3) 0.1967(4) 0.083(2) Uani 1 1 d .
H5A H 0.2065 0.0228 0.2181 0.100 Uiso 1 1 calc R
H5B H 0.1824 0.0637 0.1419 0.100 Uiso 1 1 calc R
C6 C 0.3455(13) 0.0488(6) 0.1851(10) 0.249(8) Uani 1 1 d .
H6A H 0.3464 0.0181 0.1479 0.373 Uiso 1 1 calc R
H6B H 0.3951 0.0412 0.2385 0.373 Uiso 1 1 calc R
H6C H 0.3705 0.0817 0.1614 0.373 Uiso 1 1 calc R
C7 C -0.0020(6) 0.0887(3) 0.1901(4) 0.081(2) Uani 1 1 d .
H7A H 0.0203 0.0538 0.1704 0.122 Uiso 1 1 calc R
H7B H -0.0120 0.1155 0.1454 0.122 Uiso 1 1 calc R
H7C H -0.0719 0.0842 0.2080 0.122 Uiso 1 1 calc R
C8 C 0.0576(6) 0.1659(3) 0.2980(5) 0.077(2) Uani 1 1 d .
H8A H 0.0018 0.1593 0.3314 0.092 Uiso 1 1 calc R
H8B H 0.1243 0.1813 0.3350 0.092 Uiso 1 1 calc R
C9 C 0.0110(9) 0.2083(4) 0.2319(7) 0.153(4) Uani 1 1 d .
H9A H -0.0069 0.2417 0.2585 0.229 Uiso 1 1 calc R
H9B H -0.0562 0.1941 0.1955 0.229 Uiso 1 1 calc R
H9C H 0.0665 0.2164 0.1996 0.229 Uiso 1 1 calc R
C10 C 0.2288(5) 0.0357(2) 0.4661(3) 0.0437(14) Uani 1 1 d .
C11 C 0.3258(5) 0.0026(2) 0.4878(4) 0.0606(18) Uani 1 1 d .
H11 H 0.3715 -0.0034 0.4497 0.073 Uiso 1 1 calc R
C12 C 0.3519(6) -0.0205(3) 0.5654(4) 0.071(2) Uani 1 1 d .
H12 H 0.4160 -0.0426 0.5813 0.085 Uiso 1 1 calc R
C13 C 0.2832(6) -0.0112(2) 0.6204(4) 0.0592(18) Uani 1 1 d .
H13 H 0.3015 -0.0281 0.6729 0.071 Uiso 1 1 calc R
C14 C 0.1647(5) 0.0431(2) 0.5248(3) 0.0423(14) Uani 1 1 d .
H14 H 0.0996 0.0645 0.5101 0.051 Uiso 1 1 calc R
C21 C 0.3165(11) -0.0275(4) 0.9111(6) 0.105(3) Uani 1 1 d .
C22 C 0.2660(5) 0.0173(2) 0.8472(4) 0.0547(16) Uani 1 1 d .
C23 C 0.2865(6) 0.0717(3) 0.8723(4) 0.0666(19) Uani 1 1 d .
H23 H 0.3256 0.0789 0.9270 0.080 Uiso 1 1 calc R
C24 C 0.2504(6) 0.1163(3) 0.8184(5) 0.0615(18) Uani 1 1 d .
C25 C 0.2802(9) 0.1754(3) 0.8559(6) 0.090(3) Uani 1 1 d .
C26 C -0.1435(8) 0.1481(4) 0.5577(6) 0.082(2) Uani 1 1 d .
C27 C -0.0780(6) 0.1139(3) 0.6312(4) 0.0582(17) Uani 1 1 d .
C28 C -0.0992(6) 0.1246(3) 0.7074(5) 0.071(2) Uani 1 1 d .
H28 H -0.1458 0.1542 0.7137 0.085 Uiso 1 1 calc R
C29 C -0.0528(6) 0.0921(3) 0.7766(5) 0.070(2) Uani 1 1 d .
C30 C -0.0856(14) 0.1037(6) 0.8593(6) 0.124(4) Uani 1 1 d .
C31 C 0.6176(11) 0.3096(4) 0.4991(7) 0.102(3) Uani 1 1 d .
C32 C 0.5863(6) 0.2537(3) 0.4537(4) 0.0635(18) Uani 1 1 d .
C33 C 0.6386(6) 0.2394(3) 0.3903(4) 0.0701(19) Uani 1 1 d .
H33 H 0.6882 0.2645 0.3741 0.084 Uiso 1 1 calc R
C34 C 0.6200(6) 0.1898(3) 0.3504(4) 0.0600(17) Uani 1 1 d .
C35 C 0.6819(13) 0.1798(5) 0.2825(9) 0.132(4) Uani 1 1 d .
C36 C 0.5427(10) 0.1036(4) 0.6935(5) 0.097(3) Uani 1 1 d .
C37 C 0.4723(6) 0.1253(3) 0.6093(4) 0.0616(18) Uani 1 1 d .
C38 C 0.3759(6) 0.1561(3) 0.6128(4) 0.0618(18) Uani 1 1 d .
H38 H 0.3591 0.1625 0.6650 0.074 Uiso 1 1 calc R
C39 C 0.3061(6) 0.1770(2) 0.5435(5) 0.0558(18) Uani 1 1 d .
C40 C 0.1999(7) 0.2084(3) 0.5545(5) 0.068(2) Uani 1 1 d .

loop_
_atom_site_aniso_label
_atom_site_aniso_U_11
_atom_site_aniso_U_22
_atom_site_aniso_U_33
_atom_site_aniso_U_23
_atom_site_aniso_U_13
_atom_site_aniso_U_12
Cu1 0.0531(6) 0.0509(4) 0.0468(4) 0.0046(3) 0.0144(4) 0.0047(4)
Cu2 0.0507(6) 0.0506(4) 0.0564(5) -0.0064(4) 0.0241(4) -0.0040(4)
F1 0.171(7) 0.197(7) 0.255(8) 0.180(7) -0.120(6) -0.105(6)
F2 0.244(7) 0.107(4) 0.089(4) 0.016(3) -0.065(4) 0.011(4)
F3 0.270(10) 0.184(7) 0.182(7) 0.048(6) 0.025(7) 0.143(8)
F4 0.205(6) 0.079(3) 0.085(3) -0.034(3) 0.006(4) -0.016(3)
F5 0.203(6) 0.100(4) 0.173(5) -0.051(4) 0.087(5) -0.087(4)
F6 0.173(6) 0.082(3) 0.203(6) -0.055(4) -0.009(5) 0.041(4)
F11 0.047(4) 0.272(8) 0.208(7) 0.139(6) 0.007(4) 0.012(4)
F12 0.158(5) 0.091(4) 0.175(6) 0.048(4) -0.014(4) 0.001(4)
F13 0.165(6) 0.209(6) 0.082(3) 0.031(4) 0.004(4) 0.096(5)
F14 0.190(8) 0.445(17) 0.087(4) -0.088(7) 0.032(5) 0.057(9)
F15 0.548(19) 0.217(9) 0.227(9) -0.119(7) 0.315(12) -0.203(11)
F16 0.281(10) 0.259(9) 0.144(6) -0.029(6) 0.104(6) 0.133(8)
F21 0.398(12) 0.087(4) 0.164(6) -0.015(4) 0.075(7) -0.093(6)
F22 0.130(6) 0.171(6) 0.250(8) -0.127(6) -0.065(6) -0.002(4)
F23 0.164(6) 0.111(4) 0.182(6) -0.085(4) 0.045(5) -0.024(4)
F24 0.195(8) 0.484(17) 0.112(5) -0.084(9) 0.094(6) -0.085(10)
F25 0.332(10) 0.158(6) 0.311(10) -0.051(6) 0.278(9) -0.095(7)
F26 0.272(10) 0.142(6) 0.272(11) -0.017(6) 0.216(10) 0.013(6)
F31 0.207(8) 0.195(7) 0.128(5) -0.030(5) -0.061(5) 0.006(6)
F32 0.172(6) 0.209(6) 0.086(3) 0.026(4) 0.015(4) 0.111(5)
F33 0.123(5) 0.311(10) 0.113(4) 0.108(5) 0.043(4) 0.045(5)
F34 0.050(5) 0.247(9) 0.387(12) -0.171(9) 0.058(5) 0.005(5)
F35 0.245(8) 0.130(5) 0.311(9) 0.132(6) 0.217(7) 0.129(5)
F36 0.202(6) 0.212(7) 0.121(4) 0.042(4) 0.101(4) 0.135(5)
O1 0.029(3) 0.056(2) 0.067(3) -0.010(2) 0.016(2) -0.0012(19)
O2 0.053(3) 0.062(3) 0.057(3) 0.003(2) 0.012(2) -0.015(2)
O3 0.064(3) 0.049(2) 0.050(2) 0.000(2) 0.007(2) -0.002(2)
O4 0.088(4) 0.050(2) 0.058(3) 0.001(2) 0.016(3) -0.005(2)
O5 0.055(3) 0.063(3) 0.060(3) 0.006(2) 0.019(2) 0.009(2)
O6 0.078(4) 0.076(3) 0.060(3) 0.000(2) 0.031(3) 0.006(3)
O7 0.074(3) 0.062(3) 0.063(3) -0.014(2) 0.021(3) -0.015(2)
O8 0.061(3) 0.063(3) 0.077(3) -0.013(2) 0.039(2) -0.016(2)
O9 0.065(3) 0.074(3) 0.060(3) -0.004(2) 0.025(2) 0.004(2)
O10 0.052(3) 0.062(3) 0.063(3) -0.009(2) 0.027(2) 0.004(2)
N1 0.052(4) 0.036(2) 0.050(3) -0.002(2) 0.018(3) 0.000(2)
N2 0.049(4) 0.050(3) 0.051(3) -0.001(2) 0.018(3) -0.014(3)
N3 0.040(3) 0.038(2) 0.046(3) 0.001(2) 0.011(2) 0.002(2)
C1 0.039(5) 0.035(3) 0.047(3) -0.006(3) 0.008(3) -0.005(3)
C2 0.064(5) 0.054(4) 0.048(4) 0.007(3) 0.014(3) -0.014(3)
C3 0.051(5) 0.066(4) 0.053(4) 0.015(3) 0.009(4) -0.014(3)
C4 0.092(6) 0.077(5) 0.095(5) 0.035(4) 0.033(5) -0.019(4)
C5 0.104(7) 0.091(5) 0.066(4) -0.010(4) 0.040(5) -0.008(5)
C6 0.262(19) 0.207(16) 0.31(2) -0.115(15) 0.136(17) -0.048(14)
C7 0.074(6) 0.099(6) 0.064(4) 0.017(4) 0.000(4) -0.022(4)
C8 0.074(6) 0.060(4) 0.096(5) 0.024(4) 0.018(4) 0.002(4)
C9 0.144(10) 0.111(8) 0.207(12) 0.030(8) 0.047(9) 0.004(7)
C10 0.048(4) 0.036(3) 0.049(3) 0.001(3) 0.013(3) -0.005(3)
C11 0.060(5) 0.055(4) 0.073(5) 0.008(3) 0.029(4) 0.012(4)
C12 0.068(5) 0.072(4) 0.077(5) 0.021(4) 0.026(4) 0.031(4)
C13 0.069(5) 0.054(4) 0.057(4) 0.013(3) 0.020(4) 0.013(4)
C14 0.034(4) 0.039(3) 0.054(4) 0.001(3) 0.009(3) -0.001(3)
C21 0.151(10) 0.069(6) 0.078(6) 0.015(5) -0.010(7) 0.015(6)
C22 0.060(5) 0.049(4) 0.055(4) 0.007(3) 0.013(4) -0.001(3)
C23 0.086(6) 0.059(4) 0.053(4) -0.006(3) 0.010(4) -0.005(4)
C24 0.069(6) 0.050(4) 0.071(5) -0.010(4) 0.029(4) -0.013(3)
C25 0.122(9) 0.064(5) 0.083(6) -0.018(5) 0.024(6) -0.006(5)
C26 0.055(7) 0.093(7) 0.100(7) 0.016(5) 0.019(5) 0.021(5)
C27 0.043(5) 0.060(4) 0.071(5) 0.006(4) 0.013(4) 0.003(3)
C28 0.052(5) 0.078(5) 0.084(5) -0.004(4) 0.015(4) 0.020(4)
C29 0.059(6) 0.076(5) 0.084(5) -0.020(4) 0.037(4) 0.001(4)
C30 0.178(12) 0.143(9) 0.064(6) -0.014(6) 0.056(7) 0.048(9)
C31 0.120(10) 0.089(7) 0.099(7) -0.020(6) 0.026(7) -0.035(6)
C32 0.059(5) 0.059(4) 0.066(4) -0.005(4) 0.002(4) -0.012(4)
C33 0.057(5) 0.077(5) 0.079(5) 0.001(4) 0.023(4) -0.020(4)
C34 0.051(5) 0.067(4) 0.066(4) -0.002(4) 0.021(4) -0.009(4)
C35 0.148(11) 0.117(9) 0.155(11) -0.052(8) 0.089(10) -0.052(8)
C36 0.129(9) 0.106(7) 0.063(5) 0.001(5) 0.032(6) 0.024(7)
C37 0.064(6) 0.061(4) 0.060(4) -0.002(3) 0.015(4) -0.011(4)
C38 0.071(6) 0.067(4) 0.051(4) -0.007(3) 0.021(4) 0.003(4)
C39 0.056(5) 0.041(3) 0.078(5) -0.011(3) 0.033(4) -0.008(3)
C40 0.063(7) 0.075(5) 0.076(5) -0.004(4) 0.036(4) 0.009(4)

loop_
_atom_type_symbol
_atom_type_description
_atom_type_scat_dispersion_real
_atom_type_scat_dispersion_imag
_atom_type_scat_source
C C 0.0033 0.0016 'International Tables Vol C Tables 4.2.6.8 and 6.1.1.4'
H H 0.0000 0.0000 'International Tables Vol C Tables 4.2.6.8 and 6.1.1.4'
N N 0.0061 0.0033 'International Tables Vol C Tables 4.2.6.8 and 6.1.1.4'
O O 0.0106 0.0060 'International Tables Vol C Tables 4.2.6.8 and 6.1.1.4'
F F 0.0171 0.0103 'International Tables Vol C Tables 4.2.6.8 and 6.1.1.4'
Cu Cu 0.3201 1.2651 'International Tables Vol C Tables 4.2.6.8 and 6.1.1.4'

loop_
_geom_angle_atom_site_label_1
_geom_angle_atom_site_label_2
_geom_angle_atom_site_label_3
_geom_angle
O3 Cu1 O5 175.57(17)
O3 Cu1 O6 86.47(18)
O5 Cu1 O6 89.22(18)
O3 Cu1 N3 93.06(17)
O5 Cu1 N3 91.18(18)
O6 Cu1 N3 176.46(18)
O3 Cu1 O4 86.71(16)
O5 Cu1 O4 93.94(17)
O6 Cu1 O4 85.14(17)
N3 Cu1 O4 98.34(17)
O8 Cu2 O10 162.27(19)
O8 Cu2 O7 91.96(17)
O10 Cu2 O7 89.11(18)
O8 Cu2 O1 86.18(17)
O10 Cu2 O1 91.71(17)
O7 Cu2 O1 176.35(17)
O8 Cu2 O9 108.73(18)
O10 Cu2 O9 88.93(17)
O7 Cu2 O9 91.23(17)
O1 Cu2 O9 92.34(16)
N1 O1 Cu2 120.5(3)
C22 O3 Cu1 126.7(4)
C24 O4 Cu1 119.2(4)
C27 O5 Cu1 124.8(4)
C29 O6 Cu1 122.8(4)
C32 O7 Cu2 124.0(4)
C34 O8 Cu2 124.6(4)
C37 O9 Cu2 117.7(4)
C39 O10 Cu2 123.5(4)
O1 N1 C1 125.5(5)
O1 N1 C2 123.6(5)
C1 N1 C2 110.7(5)
O2 N2 C1 125.0(5)
O2 N2 C3 122.6(5)
C1 N2 C3 112.2(5)
C14 N3 C13 116.4(5)
C14 N3 Cu1 123.4(4)
C13 N3 Cu1 120.1(4)
N2 C1 N1 108.9(5)
N2 C1 C10 125.9(5)
N1 C1 C10 125.2(6)
C5 C2 N1 106.1(5)
C5 C2 C3 113.8(5)
N1 C2 C3 101.3(5)
C5 C2 C4 111.1(6)
N1 C2 C4 107.9(5)
C3 C2 C4 115.5(5)
N2 C3 C2 100.0(5)
N2 C3 C7 108.7(5)
C2 C3 C7 116.6(5)
N2 C3 C8 103.0(5)
C2 C3 C8 115.5(5)
C7 C3 C8 111.2(6)
C6 C5 C2 117.4(8)
C9 C8 C3 115.5(7)
C14 C10 C11 118.0(5)
C14 C10 C1 120.6(5)
C11 C10 C1 121.4(5)
C12 C11 C10 118.7(6)
C11 C12 C13 119.6(6)
N3 C13 C12 123.3(6)
N3 C14 C10 124.0(5)
F1 C21 F2 113.0(10)
F1 C21 F3 100.9(9)
F2 C21 F3 100.9(10)
F1 C21 C22 113.7(9)
F2 C21 C22 117.1(8)
F3 C21 C22 108.8(9)
O3 C22 C23 129.5(6)
O3 C22 C21 113.7(6)
C23 C22 C21 116.7(7)
C22 C23 C24 122.3(6)
O4 C24 C23 129.1(6)
O4 C24 C25 114.7(7)
C23 C24 C25 116.3(7)
F4 C25 F5 108.9(8)
F4 C25 F6 106.4(8)
F5 C25 F6 107.4(8)
F4 C25 C24 114.6(7)
F5 C25 C24 110.3(7)
F6 C25 C24 108.9(7)
F11 C26 F13 106.2(9)
F11 C26 F12 107.7(8)
F13 C26 F12 103.1(8)
F11 C26 C27 113.4(7)
F13 C26 C27 113.0(7)
F12 C26 C27 112.7(8)
O5 C27 C28 128.6(6)
O5 C27 C26 114.7(6)
C28 C27 C26 116.7(7)
C27 C28 C29 121.1(6)
O6 C29 C28 127.4(6)
O6 C29 C30 113.8(8)
C28 C29 C30 118.8(8)
F15 C30 F14 105.3(12)
F15 C30 F16 107.7(13)
F14 C30 F16 97.4(11)
F15 C30 C29 117.0(11)
F14 C30 C29 111.4(12)
F16 C30 C29 115.8(9)
F22 C31 F21 109.6(10)
F22 C31 F23 104.1(9)
F21 C31 F23 104.8(10)
F22 C31 C32 110.5(9)
F21 C31 C32 112.7(8)
F23 C31 C32 114.7(8)
O7 C32 C33 127.0(6)
O7 C32 C31 114.6(7)
C33 C32 C31 118.4(7)
C34 C33 C32 121.8(6)
O8 C34 C33 129.0(6)
O8 C34 C35 114.7(7)
C33 C34 C35 116.2(7)
F25 C35 F24 109.6(13)
F25 C35 F26 104.3(12)
F24 C35 F26 95.4(10)
F25 C35 C34 119.5(9)
F24 C35 C34 114.2(11)
F26 C35 C34 110.7(12)
F32 C36 F33 108.9(9)
F32 C36 F31 104.9(10)
F33 C36 F31 104.5(8)
F32 C36 C37 114.6(7)
F33 C36 C37 112.7(8)
F31 C36 C37 110.5(8)
O9 C37 C38 129.5(7)
O9 C37 C36 113.8(7)
C38 C37 C36 116.7(7)
C39 C38 C37 122.7(6)
O10 C39 C38 130.3(6)
O10 C39 C40 111.4(6)
C38 C39 C40 118.2(6)
F35 C40 F36 109.0(7)
F35 C40 F34 104.0(9)
F36 C40 F34 99.6(8)
F35 C40 C39 115.4(7)
F36 C40 C39 116.4(7)
F34 C40 C39 110.6(6)

loop_
_geom_bond_atom_site_label_1
_geom_bond_atom_site_label_2
_geom_bond_distance
Cu1 O3 1.948(4)
Cu1 O5 1.951(4)
Cu1 O6 1.980(4)
Cu1 N3 2.034(4)
Cu1 O4 2.241(4)
Cu2 O8 1.909(4)
Cu2 O10 1.920(4)
Cu2 O7 1.949(4)
Cu2 O1 1.955(4)
Cu2 O9 2.207(4)
F1 C21 1.216(11)
F2 C21 1.255(9)
F3 C21 1.306(12)
F4 C25 1.290(9)
F5 C25 1.305(9)
F6 C25 1.322(10)
F11 C26 1.255(8)
F12 C26 1.284(9)
F13 C26 1.282(9)
F14 C30 1.243(13)
F15 C30 1.176(13)
F16 C30 1.270(11)
F21 C31 1.270(10)
F22 C31 1.267(11)
F23 C31 1.273(10)
F24 C35 1.248(12)
F25 C35 1.246(10)
F26 C35 1.346(15)
F31 C36 1.306(11)
F32 C36 1.259(9)
F33 C36 1.304(10)
F34 C40 1.270(8)
F35 C40 1.199(8)
F36 C40 1.238(8)
O1 N1 1.285(5)
O2 N2 1.277(6)
O3 C22 1.259(7)
O4 C24 1.231(7)
O5 C27 1.247(7)
O6 C29 1.267(8)
O7 C32 1.263(7)
O8 C34 1.237(7)
O9 C37 1.233(7)
O10 C39 1.275(7)
N1 C1 1.353(7)
N1 C2 1.526(7)
N2 C1 1.333(7)
N2 C3 1.524(7)
N3 C14 1.339(6)
N3 C13 1.349(7)
C1 C10 1.460(8)
C2 C5 1.521(9)
C2 C3 1.529(8)
C2 C4 1.537(8)
C3 C7 1.534(8)
C3 C8 1.560(9)
C5 C6 1.451(14)
C8 C9 1.502(11)
C10 C14 1.370(7)
C10 C11 1.401(8)
C11 C12 1.355(8)
C12 C13 1.368(8)
C21 C22 1.531(10)
C22 C23 1.379(8)
C23 C24 1.396(9)
C24 C25 1.561(10)
C26 C27 1.525(10)
C27 C28 1.349(9)
C28 C29 1.386(9)
C29 C30 1.513(10)
C31 C32 1.543(11)
C32 C33 1.371(9)
C33 C34 1.357(9)
C34 C35 1.487(11)
C36 C37 1.540(10)
C37 C38 1.395(9)
C38 C39 1.351(9)
C39 C40 1.537(9)
